data_4106992
loop_
_publ_author_name
'Alison R. Fout'
'Qinliang Zhao'
'Dianne J. Xiao'
'Theodore A. Betley'

_publ_contact_author_address
;
Department of Chemistry and Chemical Biology 
Harvard University
12 Oxford St
Cambridge, MA 02138 (USA)
;
_publ_contact_author_email contact-betley@chemistry.harvard.edu
_publ_contact_author_name 'Prof. Theodore Betley'
_publ_section_title
;
 Oxidative Atom-Transfer to a Trimanganese Complex To Form Mn6(\m6-E) (E =
 O, N) Clusters Featuring Interstitial Oxide and Nitride Functionalities
;
_journal_name_full 'Journal of the American Chemical Society'
_journal_page_first 16750
_journal_page_last 16753
_journal_paper_doi 10.1021/ja2066384
_journal_volume 133
_journal_year 2011
_chemical_formula_sum 'C82 H126 Mn6 N17'
_chemical_formula_weight 1679.64
_chemical_name_systematic
; 
 ? 
;
_space_group_IT_number 15
_symmetry_cell_setting monoclinic
_symmetry_space_group_name_Hall '-C 2yc'
_symmetry_space_group_name_H-M 'C 1 2/c 1'
_atom_sites_solution_hydrogens geom
_atom_sites_solution_primary direct
_atom_sites_solution_secondary difmap
_audit_creation_method SHELXL-97
_cell_angle_alpha 90.00
_cell_angle_beta 90.638(2)
_cell_angle_gamma 90.00
_cell_formula_units_Z 4
_cell_length_a 20.9070(16)
_cell_length_b 16.1996(16)
_cell_length_c 24.338(2)
_cell_measurement_reflns_used 8630
_cell_measurement_temperature 100(2)
_cell_measurement_theta_max 24.464
_cell_measurement_theta_min 2.515
_cell_volume 8242.4(12)
_computing_cell_refinement 'SAINT 7.46A (Bruker-AXS, 2009)'
_computing_data_collection 'APEX2 v2009.3.0 (Bruker-AXS, 2009)'
_computing_data_reduction 'SAINT 7.46A (Bruker-AXS, 2009)'
_computing_molecular_graphics 'Bruker SHELXTL'
_computing_publication_material 'Bruker SHELXTL'
_computing_structure_refinement 'SHELXL-97 (Sheldrick, 2008)'
_computing_structure_solution 'SHELXS-97 (Sheldrick, 2008)'
_diffrn_ambient_temperature 100(2)
_diffrn_measured_fraction_theta_full 0.999
_diffrn_measured_fraction_theta_max 0.999
_diffrn_measurement_device_type 'CCD area detector'
_diffrn_measurement_method 'phi and omega scans'
_diffrn_radiation_monochromator graphite
_diffrn_radiation_source 'fine-focus sealed tube'
_diffrn_radiation_type MoK\a
_diffrn_radiation_wavelength 0.71073
_diffrn_reflns_av_R_equivalents 0.0543
_diffrn_reflns_av_sigmaI/netI 0.0349
_diffrn_reflns_limit_h_max 24
_diffrn_reflns_limit_h_min -24
_diffrn_reflns_limit_k_max 19
_diffrn_reflns_limit_k_min -19
_diffrn_reflns_limit_l_max 28
_diffrn_reflns_limit_l_min -28
_diffrn_reflns_number 41601
_diffrn_reflns_theta_full 25.04
_diffrn_reflns_theta_max 25.04
_diffrn_reflns_theta_min 1.59
_exptl_absorpt_coefficient_mu 0.945
_exptl_absorpt_correction_T_max 0.9632
_exptl_absorpt_correction_T_min 0.8791
_exptl_absorpt_correction_type multi-scan
_exptl_absorpt_process_details 'SADABS (Sheldrick, 2009)'
_exptl_crystal_colour orange
_exptl_crystal_density_diffrn 1.354
_exptl_crystal_description octagon
_exptl_crystal_F_000 3548
_exptl_crystal_size_max 0.14
_exptl_crystal_size_mid 0.14
_exptl_crystal_size_min 0.04
_refine_diff_density_max 2.498
_refine_diff_density_min -0.739
_refine_diff_density_rms 0.074
_refine_ls_extinction_method none
_refine_ls_goodness_of_fit_ref 1.081
_refine_ls_hydrogen_treatment riding
_refine_ls_matrix_type full
_refine_ls_number_parameters 469
_refine_ls_number_reflns 7288
_refine_ls_number_restraints 0
_refine_ls_restrained_S_all 1.081
_refine_ls_R_factor_all 0.0501
_refine_ls_R_factor_gt 0.0372
_refine_ls_shift/su_max 0.064
_refine_ls_shift/su_mean 0.002
_refine_ls_structure_factor_coef Fsqd
_refine_ls_weighting_details 'calc w=1/[\s^2^(Fo^2^)+(0.0458P)^2^+16.3609P] where P=(Fo^2^+2Fc^2^)/3'
_refine_ls_weighting_scheme calc
_refine_ls_wR_factor_gt 0.0952
_refine_ls_wR_factor_ref 0.1021
_reflns_number_gt 5930
_reflns_number_total 7288
_reflns_threshold_expression >2sigma(I)
_cod_data_source_file ja2066384_si_003_4.cif
_cod_data_source_block af115
_cod_original_cell_volume 8242.3(13)
_cod_database_code 4106992

loop_
_symmetry_equiv_pos_as_xyz
'x, y, z'
'-x, y, -z+1/2'
'x+1/2, y+1/2, z'
'-x+1/2, y+1/2, -z+1/2'
'-x, -y, -z'
'x, -y, z-1/2'
'-x+1/2, -y+1/2, -z'
'x+1/2, -y+1/2, z-1/2'

loop_
_atom_site_label
_atom_site_type_symbol
_atom_site_fract_x
_atom_site_fract_y
_atom_site_fract_z
_atom_site_U_iso_or_equiv
_atom_site_adp_type
_atom_site_occupancy
_atom_site_symmetry_multiplicity
_atom_site_calc_flag
_atom_site_refinement_flags
Mn1 Mn 0.802463(19) 0.68043(2) 0.558783(16) 0.01413(11) Uani 1 1 d .
Mn3 Mn 0.665759(19) 0.66236(2) 0.512030(17) 0.01504(11) Uani 1 1 d .
Mn2 Mn 0.718549(19) 0.82761(2) 0.565158(16) 0.01523(11) Uani 1 1 d .
N7 N 0.7500 0.7500 0.5000 0.01413(11) Uani 1 2 d S
N1 N 0.63531(11) 0.74934(14) 0.58144(9) 0.0173(5) Uani 1 1 d .
N3 N 0.61429(11) 0.73905(13) 0.44908(9) 0.0169(5) Uani 1 1 d .
N2 N 0.66251(11) 0.90623(14) 0.50498(9) 0.0169(5) Uani 1 1 d .
N4 N 0.75316(11) 0.74309(14) 0.62919(9) 0.0190(5) Uani 1 1 d .
H4 H 0.7813 0.7677 0.6541 0.023 Uiso 1 1 calc R
N5 N 0.76649(11) 0.91738(14) 0.43897(9) 0.0173(5) Uani 1 1 d .
H5 H 0.7812 0.9261 0.4035 0.021 Uiso 1 1 calc R
C2 C 0.55647(13) 0.83005(17) 0.52051(11) 0.0175(6) Uani 1 1 d .
N6 N 0.69138(11) 0.60301(14) 0.43478(9) 0.0175(5) Uani 1 1 d .
H6 H 0.6986 0.5468 0.4396 0.021 Uiso 1 1 calc R
C12 C 0.68865(13) 0.98498(17) 0.49632(11) 0.0170(6) Uani 1 1 d .
C11 C 0.70503(14) 0.69786(17) 0.65405(11) 0.0177(6) Uani 1 1 d .
C17 C 0.74444(13) 0.99022(17) 0.46231(11) 0.0171(6) Uani 1 1 d .
C6 C 0.64194(13) 0.70297(17) 0.62981(11) 0.0184(6) Uani 1 1 d .
C10 C 0.71384(14) 0.64609(17) 0.69951(11) 0.0196(6) Uani 1 1 d .
H10 H 0.7556 0.6405 0.7149 0.024 Uiso 1 1 calc R
C1 C 0.48623(13) 0.85830(18) 0.52695(12) 0.0223(6) Uani 1 1 d .
H1A H 0.4830 0.8952 0.5587 0.033 Uiso 1 1 calc R
H1B H 0.4589 0.8100 0.5325 0.033 Uiso 1 1 calc R
H1C H 0.4723 0.8877 0.4937 0.033 Uiso 1 1 calc R
C7 C 0.59211(15) 0.66105(19) 0.65605(12) 0.0262(7) Uani 1 1 d .
H7 H 0.5497 0.6671 0.6423 0.031 Uiso 1 1 calc R
C18 C 0.60312(13) 0.68896(17) 0.40253(11) 0.0175(6) Uani 1 1 d .
C8 C 0.60294(15) 0.6108(2) 0.70174(13) 0.0292(7) Uani 1 1 d .
H8 H 0.5683 0.5823 0.7181 0.035 Uiso 1 1 calc R
N9 N 0.32164(12) 0.86843(16) 0.69869(10) 0.0275(6) Uani 1 1 d .
C16 C 0.77169(14) 1.06743(18) 0.45322(12) 0.0216(6) Uani 1 1 d .
H16 H 0.8097 1.0708 0.4323 0.026 Uiso 1 1 calc R
C22 C 0.62978(14) 0.56394(18) 0.35199(12) 0.0227(6) Uani 1 1 d .
H22 H 0.6557 0.5163 0.3475 0.027 Uiso 1 1 calc R
N8 N 0.58179(12) 0.57065(16) 0.52868(11) 0.0280(6) Uani 1 1 d .
C19 C 0.55402(14) 0.70162(18) 0.36376(11) 0.0207(6) Uani 1 1 d .
H19 H 0.5278 0.7492 0.3671 0.025 Uiso 1 1 calc R
C15 C 0.74512(14) 1.13987(18) 0.47384(13) 0.0241(7) Uani 1 1 d .
H15 H 0.7647 1.1917 0.4668 0.029 Uiso 1 1 calc R
C35 C 0.34931(16) 0.7486(2) 0.63299(13) 0.0308(7) Uani 1 1 d .
H35A H 0.3049 0.7289 0.6273 0.037 Uiso 1 1 calc R
H35B H 0.3583 0.7910 0.6048 0.037 Uiso 1 1 calc R
C23 C 0.64293(13) 0.61733(17) 0.39582(11) 0.0182(6) Uani 1 1 d .
C34 C 0.35600(16) 0.78651(19) 0.69000(13) 0.0292(7) Uani 1 1 d .
H34A H 0.4021 0.7948 0.6980 0.035 Uiso 1 1 calc R
H34B H 0.3397 0.7463 0.7171 0.035 Uiso 1 1 calc R
C20 C 0.54219(15) 0.64729(19) 0.32048(12) 0.0262(7) Uani 1 1 d .
H20 H 0.5083 0.6578 0.2951 0.031 Uiso 1 1 calc R
C4 C 0.59585(13) 0.90967(17) 0.52369(12) 0.0181(6) Uani 1 1 d .
H4A H 0.5732 0.9523 0.5018 0.022 Uiso 1 1 calc R
H4B H 0.5963 0.9286 0.5624 0.022 Uiso 1 1 calc R
C21 C 0.57993(15) 0.57832(19) 0.31461(12) 0.0257(7) Uani 1 1 d .
H21 H 0.5721 0.5408 0.2853 0.031 Uiso 1 1 calc R
C36 C 0.39544(16) 0.6767(2) 0.62656(14) 0.0338(8) Uani 1 1 d .
H36A H 0.3871 0.6356 0.6557 0.041 Uiso 1 1 calc R
H36B H 0.4397 0.6971 0.6317 0.041 Uiso 1 1 calc R
C5 C 0.55767(13) 0.78831(16) 0.46340(11) 0.0166(6) Uani 1 1 d .
H5A H 0.5197 0.7519 0.4604 0.020 Uiso 1 1 calc R
H5B H 0.5525 0.8321 0.4353 0.020 Uiso 1 1 calc R
C13 C 0.66275(14) 1.05888(17) 0.51588(12) 0.0210(6) Uani 1 1 d .
H13 H 0.6253 1.0568 0.5376 0.025 Uiso 1 1 calc R
C40 C 0.30006(16) 0.9831(2) 0.83670(13) 0.0301(7) Uani 1 1 d .
H40A H 0.3415 0.9703 0.8548 0.036 Uiso 1 1 calc R
H40B H 0.2683 0.9424 0.8496 0.036 Uiso 1 1 calc R
C3 C 0.56854(13) 0.77027(17) 0.56865(11) 0.0194(6) Uani 1 1 d .
H3A H 0.5494 0.7946 0.6020 0.023 Uiso 1 1 calc R
H3B H 0.5453 0.7183 0.5607 0.023 Uiso 1 1 calc R
C26 C 0.25130(15) 0.8622(2) 0.68250(13) 0.0310(7) Uani 1 1 d .
H26A H 0.2317 0.9174 0.6868 0.037 Uiso 1 1 calc R
H26B H 0.2485 0.8477 0.6430 0.037 Uiso 1 1 calc R
C14 C 0.69020(15) 1.13574(18) 0.50455(13) 0.0249(7) Uani 1 1 d .
H14 H 0.6711 1.1849 0.5180 0.030 Uiso 1 1 calc R
C28 C 0.14527(17) 0.7910(2) 0.68913(15) 0.0383(8) Uani 1 1 d .
H28A H 0.1489 0.7746 0.6501 0.046 Uiso 1 1 calc R
H28B H 0.1225 0.8445 0.6906 0.046 Uiso 1 1 calc R
C27 C 0.21181(15) 0.8006(2) 0.71429(13) 0.0322(8) Uani 1 1 d .
H27A H 0.2081 0.8193 0.7529 0.039 Uiso 1 1 calc R
H27B H 0.2337 0.7464 0.7144 0.039 Uiso 1 1 calc R
C39 C 0.30707(17) 0.9749(2) 0.77530(13) 0.0329(8) Uani 1 1 d .
H39A H 0.3385 1.0160 0.7622 0.040 Uiso 1 1 calc R
H39B H 0.2655 0.9866 0.7571 0.040 Uiso 1 1 calc R
C24 C 0.56103(16) 0.5146(2) 0.54968(15) 0.0377(6) Uani 1 1 d .
C30 C 0.35025(16) 0.93599(19) 0.66251(13) 0.0307(7) Uani 1 1 d .
H30A H 0.3440 0.9201 0.6235 0.037 Uiso 1 1 calc R
H30B H 0.3262 0.9878 0.6686 0.037 Uiso 1 1 calc R
C32 C 0.44111(17) 1.0310(2) 0.64180(14) 0.0363(8) Uani 1 1 d .
H32A H 0.4319 1.0242 0.6021 0.044 Uiso 1 1 calc R
H32B H 0.4159 1.0785 0.6551 0.044 Uiso 1 1 calc R
C41 C 0.27880(17) 1.0697(2) 0.85339(14) 0.0353(8) Uani 1 1 d .
H41A H 0.2417 1.0862 0.8310 0.053 Uiso 1 1 calc R
H41B H 0.3139 1.1087 0.8476 0.053 Uiso 1 1 calc R
H41C H 0.2672 1.0698 0.8923 0.053 Uiso 1 1 calc R
C38 C 0.32915(16) 0.88886(19) 0.75962(12) 0.0276(7) Uani 1 1 d .
H38A H 0.3046 0.8480 0.7811 0.033 Uiso 1 1 calc R
H38B H 0.3748 0.8829 0.7702 0.033 Uiso 1 1 calc R
C25 C 0.53457(16) 0.4429(2) 0.57726(15) 0.0377(6) Uani 1 1 d .
H25A H 0.5528 0.3925 0.5615 0.057 Uiso 1 1 calc R
H25B H 0.4880 0.4423 0.5723 0.057 Uiso 1 1 calc R
H25C H 0.5451 0.4455 0.6166 0.057 Uiso 1 1 calc R
C29 C 0.10705(18) 0.7256(2) 0.72011(17) 0.0487(10) Uani 1 1 d .
H29A H 0.0646 0.7199 0.7031 0.073 Uiso 1 1 calc R
H29B H 0.1026 0.7424 0.7586 0.073 Uiso 1 1 calc R
H29C H 0.1295 0.6726 0.7185 0.073 Uiso 1 1 calc R
C9 C 0.66358(14) 0.60233(18) 0.72310(12) 0.0236(7) Uani 1 1 d .
H9 H 0.6713 0.5671 0.7537 0.028 Uiso 1 1 calc R
C37 C 0.38981(18) 0.6345(2) 0.57070(14) 0.0373(8) Uani 1 1 d .
H37A H 0.3997 0.6743 0.5417 0.056 Uiso 1 1 calc R
H37B H 0.3461 0.6138 0.5654 0.056 Uiso 1 1 calc R
H37C H 0.4200 0.5883 0.5691 0.056 Uiso 1 1 calc R
C31 C 0.42061(16) 0.9529(2) 0.67238(14) 0.0332(8) Uani 1 1 d .
H31A H 0.4461 0.9054 0.6595 0.040 Uiso 1 1 calc R
H31B H 0.4288 0.9600 0.7122 0.040 Uiso 1 1 calc R
C33 C 0.51218(18) 1.0487(2) 0.65017(16) 0.0425(9) Uani 1 1 d .
H33A H 0.5239 1.0982 0.6294 0.064 Uiso 1 1 calc R
H33B H 0.5372 1.0016 0.6372 0.064 Uiso 1 1 calc R
H33C H 0.5211 1.0578 0.6893 0.064 Uiso 1 1 calc R

loop_
_atom_site_aniso_label
_atom_site_aniso_U_11
_atom_site_aniso_U_22
_atom_site_aniso_U_33
_atom_site_aniso_U_23
_atom_site_aniso_U_13
_atom_site_aniso_U_12
Mn1 0.0148(2) 0.0114(2) 0.0161(2) 0.00061(16) -0.00209(16) -0.00012(16)
Mn3 0.0154(2) 0.0124(2) 0.0172(2) 0.00087(16) -0.00156(16) -0.00056(16)
Mn2 0.0160(2) 0.0127(2) 0.0170(2) -0.00032(16) -0.00158(16) 0.00062(16)
N7 0.0148(2) 0.0114(2) 0.0161(2) 0.00061(16) -0.00209(16) -0.00012(16)
N1 0.0146(12) 0.0198(12) 0.0174(12) 0.0030(10) -0.0009(9) 0.0030(10)
N3 0.0183(12) 0.0134(12) 0.0188(12) -0.0015(9) -0.0018(10) -0.0001(9)
N2 0.0162(12) 0.0145(12) 0.0200(12) 0.0005(9) -0.0003(9) 0.0010(9)
N4 0.0202(13) 0.0183(12) 0.0185(12) -0.0026(10) -0.0044(10) -0.0036(10)
N5 0.0201(12) 0.0153(12) 0.0163(12) 0.0004(9) -0.0007(9) -0.0001(10)
C2 0.0153(14) 0.0173(14) 0.0198(14) 0.0002(11) -0.0008(11) 0.0017(11)
N6 0.0192(13) 0.0132(12) 0.0199(12) 0.0001(9) -0.0040(10) -0.0004(9)
C12 0.0184(14) 0.0151(14) 0.0174(14) -0.0007(11) -0.0068(11) 0.0008(11)
C11 0.0224(15) 0.0146(14) 0.0162(14) -0.0019(11) 0.0012(11) 0.0010(11)
C17 0.0194(14) 0.0140(14) 0.0179(14) 0.0021(11) -0.0069(11) 0.0011(11)
C6 0.0183(15) 0.0179(14) 0.0191(14) 0.0002(11) 0.0002(11) 0.0032(11)
C10 0.0214(15) 0.0196(15) 0.0178(14) -0.0008(12) -0.0034(11) 0.0034(12)
C1 0.0184(15) 0.0215(15) 0.0271(16) 0.0010(13) -0.0003(12) 0.0023(12)
C7 0.0208(16) 0.0312(17) 0.0266(16) 0.0088(13) 0.0003(13) 0.0012(13)
C18 0.0199(15) 0.0143(14) 0.0182(14) 0.0019(11) 0.0003(11) -0.0055(11)
C8 0.0262(17) 0.0324(18) 0.0290(17) 0.0101(14) 0.0051(14) -0.0015(14)
N9 0.0308(15) 0.0248(14) 0.0269(14) 0.0055(11) 0.0031(11) 0.0026(11)
C16 0.0200(15) 0.0202(15) 0.0245(15) 0.0031(12) -0.0045(12) -0.0016(12)
C22 0.0239(16) 0.0196(15) 0.0245(15) -0.0038(12) -0.0005(12) -0.0018(12)
N8 0.0233(14) 0.0242(14) 0.0365(15) 0.0006(12) 0.0001(11) -0.0042(11)
C19 0.0235(16) 0.0187(15) 0.0198(15) 0.0024(12) -0.0028(12) -0.0002(12)
C15 0.0241(16) 0.0125(14) 0.0356(17) 0.0019(13) -0.0078(13) -0.0035(12)
C35 0.0310(18) 0.0270(17) 0.0346(18) 0.0046(14) 0.0034(14) -0.0004(14)
C23 0.0187(15) 0.0149(14) 0.0209(15) 0.0013(11) -0.0002(11) -0.0041(11)
C34 0.0334(18) 0.0218(16) 0.0326(18) 0.0071(14) 0.0030(14) 0.0023(14)
C20 0.0274(17) 0.0315(17) 0.0195(15) -0.0007(13) -0.0067(13) -0.0008(14)
C4 0.0174(14) 0.0157(14) 0.0212(15) -0.0007(11) -0.0022(11) 0.0029(11)
C21 0.0299(17) 0.0284(17) 0.0186(15) -0.0069(13) -0.0051(12) -0.0031(14)
C36 0.0310(19) 0.0274(18) 0.043(2) 0.0010(15) 0.0057(15) 0.0024(14)
C5 0.0146(14) 0.0142(14) 0.0209(14) 0.0008(11) -0.0018(11) -0.0012(11)
C13 0.0186(15) 0.0188(15) 0.0254(15) -0.0025(12) -0.0037(12) 0.0013(12)
C40 0.0265(17) 0.0346(18) 0.0292(17) 0.0048(14) -0.0027(13) 0.0003(14)
C3 0.0172(15) 0.0199(15) 0.0212(15) 0.0028(12) 0.0009(12) 0.0027(12)
C26 0.0302(18) 0.0318(18) 0.0311(18) 0.0028(14) -0.0013(14) 0.0069(14)
C14 0.0282(17) 0.0124(14) 0.0340(17) -0.0058(13) -0.0083(13) 0.0018(12)
C28 0.036(2) 0.037(2) 0.042(2) -0.0009(16) -0.0046(16) 0.0029(16)
C27 0.0293(18) 0.0377(19) 0.0295(18) 0.0054(15) 0.0021(14) 0.0044(15)
C39 0.042(2) 0.0288(18) 0.0286(17) 0.0061(14) 0.0036(15) 0.0045(15)
C24 0.0308(13) 0.0350(14) 0.0472(15) 0.0135(12) -0.0017(11) -0.0074(11)
C30 0.040(2) 0.0227(16) 0.0294(17) 0.0080(14) 0.0034(14) 0.0037(14)
C32 0.045(2) 0.0258(18) 0.039(2) 0.0025(15) 0.0116(16) 0.0012(15)
C41 0.038(2) 0.0362(19) 0.0316(18) -0.0012(15) -0.0032(15) -0.0067(16)
C38 0.0307(17) 0.0283(17) 0.0238(16) 0.0066(13) 0.0006(13) 0.0012(14)
C25 0.0308(13) 0.0350(14) 0.0472(15) 0.0135(12) -0.0017(11) -0.0074(11)
C29 0.036(2) 0.050(2) 0.061(3) -0.011(2) 0.0030(19) 0.0061(18)
C9 0.0281(17) 0.0236(16) 0.0189(15) 0.0054(12) -0.0003(12) 0.0038(13)
C37 0.042(2) 0.0295(19) 0.040(2) 0.0000(16) 0.0049(16) 0.0014(16)
C31 0.039(2) 0.0274(18) 0.0333(18) 0.0062(14) 0.0068(15) 0.0012(15)
C33 0.045(2) 0.036(2) 0.047(2) 0.0047(17) 0.0079(17) -0.0017(17)

loop_
_atom_type_symbol
_atom_type_description
_atom_type_scat_dispersion_real
_atom_type_scat_dispersion_imag
_atom_type_scat_source
C C 0.0033 0.0016 'International Tables Vol C Tables 4.2.6.8 and 6.1.1.4'
H H 0.0000 0.0000 'International Tables Vol C Tables 4.2.6.8 and 6.1.1.4'
N N 0.0061 0.0033 'International Tables Vol C Tables 4.2.6.8 and 6.1.1.4'
Mn Mn 0.3368 0.7283 'International Tables Vol C Tables 4.2.6.8 and 6.1.1.4'

loop_
_geom_angle_atom_site_label_1
_geom_angle_atom_site_label_2
_geom_angle_atom_site_label_3
_geom_angle
_geom_angle_site_symmetry_1
_geom_angle_site_symmetry_3
N7 Mn1 N5 93.85(6) . 7_666
N7 Mn1 N3 91.73(6) . 7_666
N5 Mn1 N3 168.58(9) 7_666 7_666
N7 Mn1 N2 92.11(6) . 7_666
N5 Mn1 N2 77.17(8) 7_666 7_666
N3 Mn1 N2 92.69(8) 7_666 7_666
N7 Mn1 N4 92.07(6) . .
N5 Mn1 N4 90.01(8) 7_666 .
N3 Mn1 N4 99.75(8) 7_666 .
N2 Mn1 N4 166.75(8) 7_666 .
N7 Mn1 Mn2 45.987(11) . .
N5 Mn1 Mn2 101.22(6) 7_666 .
N3 Mn1 Mn2 89.82(6) 7_666 .
N2 Mn1 Mn2 138.09(6) 7_666 .
N4 Mn1 Mn2 47.27(6) . .
N7 Mn1 Mn2 44.432(11) . 7_666
N5 Mn1 Mn2 84.49(6) 7_666 7_666
N3 Mn1 Mn2 92.58(6) 7_666 7_666
N2 Mn1 Mn2 47.68(6) 7_666 7_666
N4 Mn1 Mn2 135.30(6) . 7_666
Mn2 Mn1 Mn2 90.418(15) . 7_666
N7 Mn1 Mn3 47.870(11) . .
N5 Mn1 Mn3 46.93(6) 7_666 .
N3 Mn1 Mn3 139.60(6) 7_666 .
N2 Mn1 Mn3 89.64(6) 7_666 .
N4 Mn1 Mn3 83.87(6) . .
Mn2 Mn1 Mn3 63.155(14) . .
Mn2 Mn1 Mn3 60.453(13) 7_666 .
N7 Mn1 Mn3 46.448(11) . 7_666
N5 Mn1 Mn3 139.26(6) 7_666 7_666
N3 Mn1 Mn3 45.28(6) 7_666 7_666
N2 Mn1 Mn3 93.18(6) 7_666 7_666
N4 Mn1 Mn3 98.80(6) . 7_666
Mn2 Mn1 Mn3 60.467(14) . 7_666
Mn2 Mn1 Mn3 61.430(13) 7_666 7_666
Mn3 Mn1 Mn3 94.318(15) . 7_666
N6 Mn3 N3 77.04(8) . .
N6 Mn3 N5 92.55(8) . 7_666
N3 Mn3 N5 167.57(8) . 7_666
N6 Mn3 N7 88.07(6) . .
N3 Mn3 N7 86.14(6) . .
N5 Mn3 N7 86.73(6) 7_666 .
N6 Mn3 N1 167.59(8) . .
N3 Mn3 N1 91.59(8) . .
N5 Mn3 N1 98.08(8) 7_666 .
N7 Mn3 N1 86.18(6) . .
N6 Mn3 N8 93.52(9) . .
N3 Mn3 N8 96.61(9) . .
N5 Mn3 N8 90.74(9) 7_666 .
N7 Mn3 N8 177.07(7) . .
N1 Mn3 N8 92.72(9) . .
N6 Mn3 Mn1 97.15(6) . .
N3 Mn3 Mn1 129.59(6) . .
N5 Mn3 Mn1 44.11(6) 7_666 .
N7 Mn3 Mn1 43.454(11) . .
N1 Mn3 Mn1 86.19(6) . .
N8 Mn3 Mn1 133.79(7) . .
N6 Mn3 Mn2 45.33(6) . 7_666
N3 Mn3 Mn2 85.88(6) . 7_666
N5 Mn3 Mn2 81.93(6) 7_666 7_666
N7 Mn3 Mn2 43.760(11) . 7_666
N1 Mn3 Mn2 129.94(6) . 7_666
N8 Mn3 Mn2 137.27(7) . 7_666
Mn1 Mn3 Mn2 59.258(14) . 7_666
N6 Mn3 Mn1 80.19(6) . 7_666
N3 Mn3 Mn1 43.91(6) . 7_666
N5 Mn3 Mn1 128.24(6) 7_666 7_666
N7 Mn3 Mn1 42.229(10) . 7_666
N1 Mn3 Mn1 88.18(6) . 7_666
N8 Mn3 Mn1 140.51(7) . 7_666
Mn1 Mn3 Mn1 85.683(15) . 7_666
Mn2 Mn3 Mn1 56.797(13) 7_666 7_666
N6 Mn3 Mn2 129.50(6) . .
N3 Mn3 Mn2 88.45(6) . .
N5 Mn3 Mn2 93.12(6) 7_666 .
N7 Mn3 Mn2 42.341(10) . .
N1 Mn3 Mn2 43.84(6) . .
N8 Mn3 Mn2 136.49(7) . .
Mn1 Mn3 Mn2 56.679(13) . .
Mn2 Mn3 Mn2 86.101(15) 7_666 .
Mn1 Mn3 Mn2 57.666(14) 7_666 .
N7 Mn2 N4 93.35(6) . .
N7 Mn2 N1 92.60(6) . .
N4 Mn2 N1 76.50(8) . .
N7 Mn2 N6 91.76(6) . 7_666
N4 Mn2 N6 92.47(9) . 7_666
N1 Mn2 N6 168.35(9) . 7_666
N7 Mn2 N2 90.70(6) . .
N4 Mn2 N2 168.03(9) . .
N1 Mn2 N2 92.07(8) . .
N6 Mn2 N2 98.67(8) 7_666 .
N7 Mn2 Mn1 45.556(11) . .
N4 Mn2 Mn1 49.00(6) . .
N1 Mn2 Mn1 90.90(6) . .
N6 Mn2 Mn1 84.47(6) 7_666 .
N2 Mn2 Mn1 136.25(6) . .
N7 Mn2 Mn1 44.025(11) . 7_666
N4 Mn2 Mn1 136.09(6) . 7_666
N1 Mn2 Mn1 92.76(6) . 7_666
N6 Mn2 Mn1 97.87(6) 7_666 7_666
N2 Mn2 Mn1 46.68(6) . 7_666
Mn1 Mn2 Mn1 89.581(15) . 7_666
N7 Mn2 Mn3 47.762(11) . 7_666
N4 Mn2 Mn3 102.19(6) . 7_666
N1 Mn2 Mn3 140.36(6) . 7_666
N6 Mn2 Mn3 45.08(6) 7_666 7_666
N2 Mn2 Mn3 88.85(6) . 7_666
Mn1 Mn2 Mn3 62.736(14) . 7_666
Mn1 Mn2 Mn3 60.291(14) 7_666 7_666
N7 Mn2 Mn3 46.136(11) . .
N4 Mn2 Mn3 82.70(6) . .
N1 Mn2 Mn3 46.46(6) . .
N6 Mn2 Mn3 136.80(6) 7_666 .
N2 Mn2 Mn3 92.06(6) . .
Mn1 Mn2 Mn3 60.167(14) . .
Mn1 Mn2 Mn3 60.902(13) 7_666 .
Mn3 Mn2 Mn3 93.899(15) 7_666 .
Mn1 N7 Mn1 180.0 7_666 .
Mn1 N7 Mn2 91.541(16) 7_666 .
Mn1 N7 Mn2 88.457(16) . .
Mn1 N7 Mn2 88.457(16) 7_666 7_666
Mn1 N7 Mn2 91.545(16) . 7_666
Mn2 N7 Mn2 180.00(2) . 7_666
Mn1 N7 Mn3 91.324(16) 7_666 .
Mn1 N7 Mn3 88.676(16) . .
Mn2 N7 Mn3 91.523(16) . .
Mn2 N7 Mn3 88.478(16) 7_666 .
Mn1 N7 Mn3 88.676(16) 7_666 7_666
Mn1 N7 Mn3 91.323(16) . 7_666
Mn2 N7 Mn3 88.479(16) . 7_666
Mn2 N7 Mn3 91.521(16) 7_666 7_666
Mn3 N7 Mn3 179.998(1) . 7_666
C6 N1 C3 112.8(2) . .
C6 N1 Mn2 112.97(17) . .
C3 N1 Mn2 125.69(17) . .
C6 N1 Mn3 105.27(16) . .
C3 N1 Mn3 104.89(16) . .
Mn2 N1 Mn3 89.70(8) . .
C18 N3 C5 112.0(2) . .
C18 N3 Mn1 113.45(17) . 7_666
C5 N3 Mn1 109.90(16) . 7_666
C18 N3 Mn3 107.72(16) . .
C5 N3 Mn3 121.35(16) . .
Mn1 N3 Mn3 90.80(8) 7_666 .
C12 N2 C4 112.5(2) . .
C12 N2 Mn1 109.70(17) . 7_666
C4 N2 Mn1 124.09(17) . 7_666
C12 N2 Mn2 114.17(17) . .
C4 N2 Mn2 107.86(16) . .
Mn1 N2 Mn2 85.64(8) 7_666 .
C11 N4 Mn2 113.85(18) . .
C11 N4 Mn1 115.70(17) . .
Mn2 N4 Mn1 83.73(8) . .
C17 N5 Mn1 113.00(17) . 7_666
C17 N5 Mn3 118.72(17) . 7_666
Mn1 N5 Mn3 88.96(8) 7_666 7_666
C4 C2 C3 114.1(2) . .
C4 C2 C5 113.6(2) . .
C3 C2 C5 113.9(2) . .
C4 C2 C1 104.8(2) . .
C3 C2 C1 104.9(2) . .
C5 C2 C1 104.2(2) . .
C23 N6 Mn3 109.14(17) . .
C23 N6 Mn2 122.05(17) . 7_666
Mn3 N6 Mn2 89.58(8) . 7_666
C13 C12 N2 125.0(3) . .
C13 C12 C17 117.6(2) . .
N2 C12 C17 117.3(2) . .
N4 C11 C10 124.8(3) . .
N4 C11 C6 117.1(2) . .
C10 C11 C6 118.0(3) . .
N5 C17 C16 124.0(3) . .
N5 C17 C12 117.3(2) . .
C16 C17 C12 118.7(2) . .
N1 C6 C7 125.1(3) . .
N1 C6 C11 117.1(2) . .
C7 C6 C11 117.8(3) . .
C9 C10 C11 122.4(3) . .
C8 C7 C6 122.1(3) . .
C19 C18 N3 124.7(3) . .
C19 C18 C23 117.5(3) . .
N3 C18 C23 117.7(2) . .
C9 C8 C7 120.1(3) . .
C26 N9 C34 111.2(2) . .
C26 N9 C38 110.8(2) . .
C34 N9 C38 106.3(2) . .
C26 N9 C30 106.3(2) . .
C34 N9 C30 110.8(2) . .
C38 N9 C30 111.6(2) . .
C17 C16 C15 122.2(3) . .
C21 C22 C23 122.2(3) . .
C24 N8 Mn3 151.8(3) . .
C20 C19 C18 122.6(3) . .
C14 C15 C16 119.5(3) . .
C36 C35 C34 110.5(3) . .
C22 C23 N6 123.3(3) . .
C22 C23 C18 118.5(3) . .
N6 C23 C18 118.2(2) . .
C35 C34 N9 116.1(3) . .
C21 C20 C19 119.6(3) . .
N2 C4 C2 117.6(2) . .
C20 C21 C22 119.5(3) . .
C35 C36 C37 113.1(3) . .
N3 C5 C2 118.1(2) . .
C12 C13 C14 122.2(3) . .
C39 C40 C41 112.1(3) . .
N1 C3 C2 117.0(2) . .
C27 C26 N9 116.2(3) . .
C15 C14 C13 119.7(3) . .
C27 C28 C29 110.6(3) . .
C26 C27 C28 111.3(3) . .
C40 C39 C38 111.3(3) . .
N8 C24 C25 179.4(4) . .
C31 C30 N9 115.1(3) . .
C33 C32 C31 111.6(3) . .
C39 C38 N9 114.5(2) . .
C8 C9 C10 119.4(3) . .
C30 C31 C32 110.5(3) . .

loop_
_geom_bond_atom_site_label_1
_geom_bond_atom_site_label_2
_geom_bond_distance
_geom_bond_site_symmetry_2
Mn1 N7 2.1178(4) .
Mn1 N5 2.143(2) 7_666
Mn1 N3 2.185(2) 7_666
Mn1 N2 2.223(2) 7_666
Mn1 N4 2.251(2) .
Mn1 Mn2 2.9653(6) .
Mn1 Mn2 3.0463(6) 7_666
Mn1 Mn3 3.0784(6) .
Mn1 Mn3 3.1502(6) 7_666
Mn3 N6 2.184(2) .
Mn3 N3 2.239(2) .
Mn3 N5 2.249(2) 7_666
Mn3 N7 2.2836(4) .
Mn3 N1 2.295(2) .
Mn3 N8 2.339(3) .
Mn3 Mn2 3.0834(6) 7_666
Mn3 Mn1 3.1501(6) 7_666
Mn3 Mn2 3.1662(6) .
Mn2 N7 2.1333(4) .
Mn2 N4 2.191(2) .
Mn2 N1 2.193(2) .
Mn2 N6 2.193(2) 7_666
Mn2 N2 2.259(2) .
Mn2 Mn1 3.0461(6) 7_666
Mn2 Mn3 3.0835(6) 7_666
N7 Mn1 2.1178(4) 7_666
N7 Mn2 2.1333(4) 7_666
N7 Mn3 2.2837(4) 7_666
N1 C6 1.402(3) .
N1 C3 1.467(3) .
N3 C18 1.411(3) .
N3 C5 1.473(3) .
N3 Mn1 2.185(2) 7_666
N2 C12 1.405(3) .
N2 C4 1.472(3) .
N2 Mn1 2.223(2) 7_666
N4 C11 1.389(4) .
N5 C17 1.391(3) .
N5 Mn1 2.143(2) 7_666
N5 Mn3 2.249(2) 7_666
C2 C4 1.532(4) .
C2 C3 1.539(4) .
C2 C5 1.546(4) .
C2 C1 1.548(4) .
N6 C23 1.399(4) .
N6 Mn2 2.193(2) 7_666
C12 C13 1.400(4) .
C12 C17 1.440(4) .
C11 C10 1.399(4) .
C11 C6 1.441(4) .
C17 C16 1.393(4) .
C6 C7 1.403(4) .
C10 C9 1.396(4) .
C7 C8 1.395(4) .
C18 C19 1.402(4) .
C18 C23 1.438(4) .
C8 C9 1.372(4) .
N9 C26 1.522(4) .
N9 C34 1.525(4) .
N9 C38 1.526(4) .
N9 C30 1.530(4) .
C16 C15 1.394(4) .
C22 C21 1.395(4) .
C22 C23 1.398(4) .
N8 C24 1.131(4) .
C19 C20 1.393(4) .
C15 C14 1.379(4) .
C35 C36 1.521(4) .
C35 C34 1.523(5) .
C20 C21 1.376(4) .
C36 C37 1.525(5) .
C13 C14 1.400(4) .
C40 C39 1.509(4) .
C40 C41 1.528(5) .
C26 C27 1.514(4) .
C28 C27 1.522(5) .
C28 C29 1.531(5) .
C39 C38 1.518(4) .
C24 C25 1.454(4) .
C30 C31 1.513(5) .
C32 C33 1.525(5) .
C32 C31 1.531(4) .
